data_4101209
_journal_name_full 'Journal of the American Chemical Society'
_journal_paper_doi 10.1021/ja057012a
_journal_year 2006
_chemical_formula_sum 'C18 H33 N O4'
_chemical_formula_weight 327.45
_space_group_IT_number 144
_symmetry_cell_setting trigonal
_symmetry_space_group_name_Hall 'P 31'
_symmetry_space_group_name_H-M 'P 31'
_cell_angle_alpha 90.00
_cell_angle_beta 90.00
_cell_angle_gamma 120.00
_cell_formula_units_Z 3
_cell_length_a 16.803(4)
_cell_length_b 16.803(4)
_cell_length_c 5.9410(10)
_cell_measurement_temperature 303(2)
_cell_volume 1452.7(5)
_diffrn_ambient_temperature 303(2)
_exptl_crystal_density_diffrn 1.123
_cod_database_code 4101209

loop_
_symmetry_equiv_pos_as_xyz
'x, y, z'
'-y, x-y, z+1/3'
'-x+y, -x, z+2/3'

loop_
_atom_site_label
_atom_site_type_symbol
_atom_site_fract_x
_atom_site_fract_y
_atom_site_fract_z
_atom_site_U_iso_or_equiv
_atom_site_adp_type
_atom_site_occupancy
_atom_site_symmetry_multiplicity
_atom_site_calc_flag
_atom_site_refinement_flags
_atom_site_disorder_assembly
_atom_site_disorder_group
C1 C 0.8429(3) 0.7438(3) 0.3058(6) 0.0479(10) Uani 1 1 d . . .
H1 H 0.8810 0.7752 0.4415 0.058 Uiso 1 1 calc R . .
C2 C 0.8914(3) 0.7045(3) 0.1612(8) 0.0571(11) Uani 1 1 d . . .
H2A H 0.9525 0.7224 0.2251 0.069 Uiso 1 1 calc R . .
H2B H 0.8544 0.6366 0.1567 0.069 Uiso 1 1 calc R . .
C3 C 0.9015(3) 0.7435(3) -0.0715(9) 0.0631(12) Uani 1 1 d . . .
H3A H 0.8487 0.7022 -0.1678 0.076 Uiso 1 1 calc R . .
H3B H 0.9590 0.7535 -0.1434 0.076 Uiso 1 1 calc R . .
C4 C 0.9042(3) 0.8344(3) -0.0312(7) 0.0546(11) Uani 1 1 d . . .
H4B H 0.9665 0.8829 0.0146 0.066 Uiso 1 1 calc R . .
H4A H 0.8858 0.8547 -0.1683 0.066 Uiso 1 1 calc R . .
C5 C 0.8355(3) 0.8127(3) 0.1573(7) 0.0456(10) Uani 1 1 d . . .
C6 C 0.6842(3) 0.6721(3) 0.1824(7) 0.0470(10) Uani 1 1 d . . .
H6 H 0.6265 0.6678 0.2418 0.056 Uiso 1 1 calc R . .
C7 C 0.7444(3) 0.6778(3) 0.3757(7) 0.0541(11) Uani 1 1 d . . .
H7 H 0.7298 0.7064 0.5052 0.065 Uiso 1 1 calc R . .
C8 C 0.7049(3) 0.8007(3) -0.0614(9) 0.0580(12) Uani 1 1 d . . .
C9 C 0.5576(4) 0.7727(4) -0.2161(10) 0.0757(16) Uani 1 1 d . . .
C10 C 0.5839(6) 0.7886(9) -0.4476(12) 0.171(5) Uani 1 1 d . . .
H10A H 0.6468 0.8404 -0.4599 0.206 Uiso 1 1 calc R . .
H10B H 0.5420 0.8029 -0.5300 0.206 Uiso 1 1 calc R . .
H10C H 0.5809 0.7335 -0.5118 0.206 Uiso 1 1 calc R . .
C11 C 0.5624(4) 0.8547(5) -0.1046(12) 0.0945(19) Uani 1 1 d . . .
H11C H 0.5443 0.8404 0.0536 0.113 Uiso 1 1 calc R . .
H11B H 0.5206 0.8708 -0.1808 0.113 Uiso 1 1 calc R . .
H11A H 0.6254 0.9066 -0.1134 0.113 Uiso 1 1 calc R . .
C12 C 0.4628(4) 0.6907(5) -0.1822(18) 0.139(4) Uani 1 1 d . . .
H12C H 0.4485 0.6820 -0.0211 0.167 Uiso 1 1 calc R . .
H12B H 0.4609 0.6356 -0.2437 0.167 Uiso 1 1 calc R . .
H12A H 0.4174 0.7012 -0.2600 0.167 Uiso 1 1 calc R . .
C13 C 0.8515(4) 0.8984(3) 0.2850(9) 0.0643(13) Uani 1 1 d . . .
H13C H 0.8456 0.9405 0.1811 0.077 Uiso 1 1 calc R . .
H13B H 0.9134 0.9291 0.3503 0.077 Uiso 1 1 calc R . .
H13A H 0.8059 0.8807 0.4054 0.077 Uiso 1 1 calc R . .
C14 C 0.6600(3) 0.5946(3) 0.0164(7) 0.0507(10) Uani 1 1 d . . .
H14B H 0.6332 0.6039 -0.1227 0.061 Uiso 1 1 calc R . .
H14A H 0.7151 0.5907 -0.0237 0.061 Uiso 1 1 calc R . .
C15 C 0.5428(3) 0.4312(3) 0.0017(10) 0.0612(12) Uani 1 1 d . . .
C16 C 0.6055(5) 0.4051(4) -0.1187(12) 0.101(2) Uani 1 1 d . . .
H16C H 0.6424 0.4525 -0.2299 0.121 Uiso 1 1 calc R . .
H16B H 0.5685 0.3460 -0.1952 0.121 Uiso 1 1 calc R . .
H16A H 0.6463 0.3998 -0.0094 0.121 Uiso 1 1 calc R . .
C17 C 0.4861(4) 0.3599(4) 0.1742(12) 0.099(2) Uani 1 1 d . . .
H17C H 0.4461 0.3780 0.2517 0.118 Uiso 1 1 calc R . .
H17B H 0.5268 0.3546 0.2839 0.118 Uiso 1 1 calc R . .
H17A H 0.4484 0.3005 0.0996 0.118 Uiso 1 1 calc R . .
C18 C 0.4856(5) 0.4434(5) -0.1678(14) 0.123(3) Uani 1 1 d . . .
H18C H 0.4443 0.4604 -0.0923 0.147 Uiso 1 1 calc R . .
H18B H 0.4492 0.3858 -0.2505 0.147 Uiso 1 1 calc R . .
H18A H 0.5252 0.4922 -0.2730 0.147 Uiso 1 1 calc R . .
N1 N 0.7400(2) 0.7615(2) 0.0720(6) 0.0460(8) Uani 1 1 d . . .
O1 O 0.7476(2) 0.8751(2) -0.1504(6) 0.0713(9) Uani 1 1 d . . .
O2 O 0.6132(2) 0.7435(2) -0.0886(7) 0.0766(11) Uani 1 1 d . . .
O3 O 0.5943(2) 0.5136(2) 0.1318(5) 0.0646(9) Uani 1 1 d . . .
O4 O 0.7311(3) 0.5910(2) 0.4503(5) 0.0741(10) Uani 1 1 d . . .
H4O H 0.7258 0.5583 0.3381 0.089 Uiso 1 1 calc R . .

loop_
_atom_site_aniso_label
_atom_site_aniso_U_11
_atom_site_aniso_U_22
_atom_site_aniso_U_33
_atom_site_aniso_U_23
_atom_site_aniso_U_13
_atom_site_aniso_U_12
C1 0.045(2) 0.043(2) 0.047(2) -0.0058(19) -0.005(2) 0.016(2)
C2 0.055(3) 0.060(3) 0.062(3) 0.000(2) 0.003(2) 0.033(2)
C3 0.053(3) 0.064(3) 0.076(3) -0.011(3) 0.009(2) 0.032(2)
C4 0.040(2) 0.050(2) 0.062(2) 0.005(2) 0.010(2) 0.0131(19)
C5 0.033(2) 0.042(2) 0.059(2) -0.008(2) -0.003(2) 0.0174(18)
C6 0.042(2) 0.038(2) 0.056(2) -0.0004(18) 0.004(2) 0.0156(19)
C7 0.060(3) 0.041(2) 0.054(2) 0.004(2) 0.012(2) 0.020(2)
C8 0.045(3) 0.046(3) 0.085(3) -0.006(3) -0.006(2) 0.024(2)
C9 0.067(3) 0.084(4) 0.092(4) -0.019(3) -0.015(3) 0.050(3)
C10 0.203(10) 0.349(16) 0.084(4) -0.043(7) -0.041(6) 0.229(12)
C11 0.085(4) 0.083(4) 0.138(5) -0.006(4) 0.002(4) 0.059(4)
C12 0.062(4) 0.083(5) 0.271(11) -0.018(6) -0.055(5) 0.036(4)
C13 0.056(3) 0.037(2) 0.087(3) -0.018(2) 0.002(3) 0.014(2)
C14 0.047(2) 0.031(2) 0.063(2) 0.002(2) 0.016(2) 0.0111(19)
C15 0.054(3) 0.031(2) 0.083(3) 0.001(2) 0.003(3) 0.010(2)
C16 0.096(4) 0.058(3) 0.134(5) -0.005(4) 0.040(4) 0.026(3)
C17 0.088(4) 0.047(3) 0.121(5) 0.002(3) 0.021(4) 0.004(3)
C18 0.100(5) 0.082(5) 0.167(7) -0.021(5) -0.055(5) 0.031(4)
N1 0.0358(17) 0.0320(18) 0.062(2) -0.0026(16) -0.0047(17) 0.0111(15)
O1 0.060(2) 0.056(2) 0.100(2) 0.0232(19) 0.007(2) 0.0298(18)
O2 0.0485(19) 0.0480(18) 0.132(3) -0.0031(19) -0.020(2) 0.0230(16)
O3 0.060(2) 0.0366(16) 0.0704(19) -0.0004(15) 0.0049(16) 0.0042(15)
O4 0.081(2) 0.0525(19) 0.076(2) 0.0105(17) -0.004(2) 0.0240(19)

loop_
_geom_bond_atom_site_label_1
_geom_bond_atom_site_label_2
_geom_bond_distance
_geom_bond_site_symmetry_2
_geom_bond_publ_flag
C1 C5 1.511(6) . ?
C1 C7 1.518(6) . ?
C1 C2 1.540(6) . ?
C1 H1 1.0000 . ?
C2 C3 1.502(6) . ?
C2 H2A 0.9900 . ?
C2 H2B 0.9900 . ?
C3 C4 1.524(6) . ?
C3 H3A 0.9900 . ?
C3 H3B 0.9900 . ?
C4 C5 1.517(6) . ?
C4 H4B 0.9900 . ?
C4 H4A 0.9900 . ?
C5 N1 1.480(5) . ?
C5 C13 1.527(6) . ?
C6 N1 1.468(5) . ?
C6 C7 1.501(6) . ?
C6 C14 1.518(6) . ?
C6 H6 1.0000 . ?
C7 O4 1.432(5) . ?
C7 H7 1.0000 . ?
C8 O1 1.208(5) . ?
C8 N1 1.341(6) . ?
C8 O2 1.357(5) . ?
C9 C10 1.428(9) . ?
C9 O2 1.465(6) . ?
C9 C11 1.493(8) . ?
C9 C12 1.511(8) . ?
C10 H10A 0.9800 . ?
C10 H10B 0.9800 . ?
C10 H10C 0.9800 . ?
C11 H11C 0.9800 . ?
C11 H11B 0.9800 . ?
C11 H11A 0.9800 . ?
C12 H12C 0.9800 . ?
C12 H12B 0.9800 . ?
C12 H12A 0.9800 . ?
C13 H13C 0.9800 . ?
C13 H13B 0.9800 . ?
C13 H13A 0.9800 . ?
C14 O3 1.428(5) . ?
C14 H14B 0.9900 . ?
C14 H14A 0.9900 . ?
C15 O3 1.436(6) . ?
C15 C18 1.476(9) . ?
C15 C17 1.501(8) . ?
C15 C16 1.508(8) . ?
C16 H16C 0.9800 . ?
C16 H16B 0.9800 . ?
C16 H16A 0.9800 . ?
C17 H17C 0.9800 . ?
C17 H17B 0.9800 . ?
C17 H17A 0.9800 . ?
C18 H18C 0.9800 . ?
C18 H18B 0.9800 . ?
C18 H18A 0.9800 . ?
O4 H4O 0.8400 . ?

loop_
_cod_related_entry_id
_cod_related_entry_database
_cod_related_entry_code
1 ChemSpider 30659998
